data_2241215
loop_
_publ_author_name
'Vittaya, Luksamee'
'Leesakul, Nararak'
'Saithong, Saowanit'
'Chainok, Kittipong'

_publ_section_title
;
 Crystal structure of
 dichloridobis[2-(phenyldiazenyl)pyridine-\k<i>N</i>^1^]zinc
;
_journal_issue 11
_journal_name_full 'Acta Crystallographica Section E'
_journal_page_first m201
_journal_page_last m202
_journal_paper_doi 10.1107/S2056989015019143
_journal_volume 71
_journal_year 2015
_chemical_formula_iupac '[Zn Cl2 (C11 H9 N3)2]'
_chemical_formula_moiety 'C22 H18 Cl2 N6 Zn'
_chemical_formula_sum 'C22 H18 Cl2 N6 Zn'
_chemical_formula_weight 502.69
_chemical_name_systematic
;
Dichloridobis[2-(phenyldiazenyl)pyridine-\k<i>N</i>^1^]zinc
;
_space_group_crystal_system orthorhombic
_space_group_IT_number 60
_space_group_name_Hall '-P 2n 2ab'
_space_group_name_H-M_alt 'P b c n'
_symmetry_space_group_name_Hall '-P 2n 2ab'
_symmetry_space_group_name_H-M 'P b c n'
_atom_sites_solution_hydrogens geom
_audit_creation_method SHELXL-2014/7
_cell_angle_alpha 90
_cell_angle_beta 90
_cell_angle_gamma 90
_cell_formula_units_Z 4
_cell_length_a 13.7960(4)
_cell_length_b 10.1905(3)
_cell_length_c 16.1305(5)
_cell_measurement_reflns_used 9900
_cell_measurement_temperature 298(2)
_cell_measurement_theta_max 28.20
_cell_measurement_theta_min 3.22
_cell_volume 2267.76(12)
_computing_cell_refinement
;
SAINT (Bruker, 2013)
;
_computing_data_collection
;
SMART (Bruker, 2013)
;
_computing_data_reduction
;
SAINT (Bruker, 2013)
;
_computing_molecular_graphics
;
Mercury  (Macrae <i>et al.</i>,  2008)
;
_computing_publication_material
;
WinGX (Farrugia, 2012) and publCIF (Westrip, 2010)
;
_computing_structure_refinement
;
SHELXL2014 (Sheldrick, 2015)
;
_computing_structure_solution
;
SHELXS97 (Sheldrick, 2008)
;
_diffrn_ambient_temperature 298(2)
_diffrn_measured_fraction_theta_full 0.998
_diffrn_measured_fraction_theta_max 0.998
_diffrn_measurement_device_type 'Bruker APEXII CCD'
_diffrn_measurement_method '\f and \w scans'
_diffrn_radiation_type MoK\a
_diffrn_radiation_wavelength 0.71073
_diffrn_reflns_av_R_equivalents 0.0411
_diffrn_reflns_limit_h_max 18
_diffrn_reflns_limit_h_min -18
_diffrn_reflns_limit_k_max 13
_diffrn_reflns_limit_k_min -13
_diffrn_reflns_limit_l_max 21
_diffrn_reflns_limit_l_min -21
_diffrn_reflns_number 65168
_diffrn_reflns_theta_full 25.242
_diffrn_reflns_theta_max 28.276
_diffrn_reflns_theta_min 3.544
_exptl_absorpt_coefficient_mu 1.340
_exptl_absorpt_correction_T_max 0.7459
_exptl_absorpt_correction_T_min 0.7077
_exptl_absorpt_correction_type multi-scan
_exptl_absorpt_process_details
;
(SADABS; Bruker, 2013)
;
_exptl_crystal_colour orange
_exptl_crystal_density_diffrn 1.472
_exptl_crystal_density_method 'not measured'
_exptl_crystal_description Block
_exptl_crystal_F_000 1024
_exptl_crystal_size_max 0.360
_exptl_crystal_size_mid 0.320
_exptl_crystal_size_min 0.300
_refine_diff_density_max 0.347
_refine_diff_density_min -0.222
_refine_ls_extinction_method none
_refine_ls_goodness_of_fit_ref 1.056
_refine_ls_hydrogen_treatment constr
_refine_ls_matrix_type full
_refine_ls_number_parameters 141
_refine_ls_number_reflns 2820
_refine_ls_number_restraints 0
_refine_ls_restrained_S_all 1.056
_refine_ls_R_factor_all 0.0470
_refine_ls_R_factor_gt 0.0297
_refine_ls_shift/su_max 0.001
_refine_ls_shift/su_mean 0.000
_refine_ls_structure_factor_coef Fsqd
_refine_ls_weighting_details 'w=1/[\s^2^(Fo^2^)+(0.0384P)^2^+0.7794P] where P=(Fo^2^+2Fc^2^)/3'
_refine_ls_weighting_scheme calc
_refine_ls_wR_factor_gt 0.0729
_refine_ls_wR_factor_ref 0.0834
_reflns_number_gt 2160
_reflns_number_total 2820
_reflns_threshold_expression 'I > 2\s(I)'
_cod_data_source_file zl2646sup1.cif
_cod_data_source_block I
_cod_database_code 2241215
_shelx_space_group_comment
;
The symmetry employed for this shelxl refinement is uniquely defined
by the following loop, which should always be used as a source of
symmetry information in preference to the above space-group names.
They are only intended as comments.
;
_shelx_estimated_absorpt_t_min 0.644
_shelx_estimated_absorpt_t_max 0.689

loop_
_space_group_symop_operation_xyz
'x, y, z'
'-x+1/2, -y+1/2, z+1/2'
'-x, y, -z+1/2'
'x+1/2, -y+1/2, -z'
'-x, -y, -z'
'x-1/2, y-1/2, -z-1/2'
'x, -y, z-1/2'
'-x-1/2, y-1/2, z'

loop_
_atom_site_type_symbol
_atom_site_label
_atom_site_fract_x
_atom_site_fract_y
_atom_site_fract_z
_atom_site_U_iso_or_equiv
_atom_site_adp_type
_atom_site_calc_flag
_atom_site_occupancy
Zn Zn1 1.0000 0.21091(3) 0.7500 0.04573(11) Uani d 1
Cl Cl1 0.96785(4) 0.08709(5) 0.63805(3) 0.06114(15) Uani d 1
N N1 0.86977(11) 0.30520(15) 0.76959(10) 0.0468(3) Uani d 1
N N2 0.95560(12) 0.45206(15) 0.84789(10) 0.0514(4) Uani d 1
N N3 0.95301(13) 0.55766(16) 0.88646(11) 0.0584(4) Uani d 1
C C1 0.78854(15) 0.2566(2) 0.73676(13) 0.0571(5) Uani d 1
H H1 0.7927 0.1832 0.7026 0.069 Uiso calc 1
C C2 0.69884(17) 0.3110(2) 0.75155(14) 0.0676(6) Uani d 1
H H2 0.6434 0.2755 0.7275 0.081 Uiso calc 1
C C3 0.69288(16) 0.4185(2) 0.80247(16) 0.0730(6) Uani d 1
H H3 0.6330 0.4563 0.8140 0.088 Uiso calc 1
C C4 0.77541(15) 0.4698(2) 0.83614(14) 0.0627(5) Uani d 1
H H4 0.7726 0.5429 0.8706 0.075 Uiso calc 1
C C5 0.86318(13) 0.41115(18) 0.81815(11) 0.0484(4) Uani d 1
C C6 1.04406(15) 0.60029(19) 0.91730(12) 0.0555(5) Uani d 1
C C7 1.04401(19) 0.7222(2) 0.95484(16) 0.0696(6) Uani d 1
H H7 0.9866 0.7696 0.9593 0.084 Uiso calc 1
C C8 1.1291(2) 0.7733(3) 0.98561(16) 0.0789(7) Uani d 1
H H8 1.1293 0.8553 1.0110 0.095 Uiso calc 1
C C9 1.2132(2) 0.7037(3) 0.97888(15) 0.0763(7) Uani d 1
H H9 1.2707 0.7390 0.9990 0.092 Uiso calc 1
C C10 1.21338(17) 0.5810(2) 0.94239(14) 0.0706(6) Uani d 1
H H10 1.2709 0.5338 0.9386 0.085 Uiso calc 1
C C11 1.12915(16) 0.5283(2) 0.91168(13) 0.0623(5) Uani d 1
H H11 1.1291 0.4455 0.8874 0.075 Uiso calc 1

loop_
_atom_site_aniso_label
_atom_site_aniso_U_11
_atom_site_aniso_U_22
_atom_site_aniso_U_33
_atom_site_aniso_U_12
_atom_site_aniso_U_13
_atom_site_aniso_U_23
Zn1 0.03382(16) 0.04842(18) 0.05494(19) 0.000 0.00041(11) 0.000
Cl1 0.0475(3) 0.0725(3) 0.0635(3) 0.0004(2) -0.0018(2) -0.0153(2)
N1 0.0390(8) 0.0491(8) 0.0522(8) 0.0044(6) 0.0020(6) 0.0048(6)
N2 0.0533(9) 0.0493(8) 0.0518(9) 0.0059(7) 0.0038(7) 0.0004(7)
N3 0.0597(11) 0.0517(9) 0.0638(10) 0.0067(8) 0.0061(8) -0.0026(8)
C1 0.0431(10) 0.0613(11) 0.0669(13) 0.0021(9) -0.0025(8) 0.0013(9)
C2 0.0393(10) 0.0797(15) 0.0837(16) 0.0077(10) -0.0056(10) 0.0097(12)
C3 0.0490(12) 0.0840(16) 0.0861(16) 0.0254(11) 0.0070(11) 0.0133(13)
C4 0.0602(12) 0.0615(12) 0.0663(12) 0.0211(10) 0.0057(10) 0.0027(10)
C5 0.0472(10) 0.0497(10) 0.0483(10) 0.0089(8) 0.0034(8) 0.0093(8)
C6 0.0584(12) 0.0551(11) 0.0530(11) 0.0001(9) 0.0074(9) 0.0013(9)
C7 0.0696(14) 0.0602(13) 0.0790(15) 0.0002(10) 0.0151(12) -0.0122(11)
C8 0.0851(18) 0.0683(15) 0.0832(16) -0.0170(13) 0.0133(14) -0.0153(12)
C9 0.0742(16) 0.0856(17) 0.0690(14) -0.0211(13) 0.0029(12) 0.0037(12)
C10 0.0624(13) 0.0789(16) 0.0704(14) 0.0030(11) 0.0025(11) 0.0065(12)
C11 0.0657(13) 0.0609(12) 0.0602(12) 0.0051(10) 0.0035(10) -0.0020(10)

loop_
_atom_type_symbol
_atom_type_description
_atom_type_scat_dispersion_real
_atom_type_scat_dispersion_imag
_atom_type_scat_source
C C 0.0033 0.0016 'International Tables Vol C Tables 4.2.6.8 and 6.1.1.4'
H H 0.0000 0.0000 'International Tables Vol C Tables 4.2.6.8 and 6.1.1.4'
N N 0.0061 0.0033 'International Tables Vol C Tables 4.2.6.8 and 6.1.1.4'
Cl Cl 0.1484 0.1585 'International Tables Vol C Tables 4.2.6.8 and 6.1.1.4'
Zn Zn 0.2839 1.4301 'International Tables Vol C Tables 4.2.6.8 and 6.1.1.4'

loop_
_geom_angle_atom_site_label_1
_geom_angle_atom_site_label_2
_geom_angle_atom_site_label_3
_geom_angle_site_symmetry_1
_geom_angle_site_symmetry_3
_geom_angle
N1 Zn1 N1 . 3_756 124.45(9)
N1 Zn1 Cl1 . 3_756 108.09(4)
N1 Zn1 Cl1 3_756 3_756 102.29(5)
N1 Zn1 Cl1 . . 102.29(5)
N1 Zn1 Cl1 3_756 . 108.09(4)
Cl1 Zn1 Cl1 3_756 . 111.68(3)
C1 N1 C5 . . 118.37(17)
C1 N1 Zn1 . . 119.85(13)
C5 N1 Zn1 . . 121.69(13)
N3 N2 C5 . . 113.33(16)
N2 N3 C6 . . 114.51(17)
N1 C1 C2 . . 122.4(2)
N1 C1 H1 . . 118.8
C2 C1 H1 . . 118.8
C3 C2 C1 . . 118.6(2)
C3 C2 H2 . . 120.7
C1 C2 H2 . . 120.7
C4 C3 C2 . . 119.6(2)
C4 C3 H3 . . 120.2
C2 C3 H3 . . 120.2
C3 C4 C5 . . 118.8(2)
C3 C4 H4 . . 120.6
C5 C4 H4 . . 120.6
N1 C5 C4 . . 122.15(19)
N1 C5 N2 . . 111.89(15)
C4 C5 N2 . . 125.96(18)
C7 C6 C11 . . 120.3(2)
C7 C6 N3 . . 115.36(19)
C11 C6 N3 . . 124.36(19)
C8 C7 C6 . . 119.8(2)
C8 C7 H7 . . 120.1
C6 C7 H7 . . 120.1
C9 C8 C7 . . 120.0(2)
C9 C8 H8 . . 120.0
C7 C8 H8 . . 120.0
C8 C9 C10 . . 120.4(2)
C8 C9 H9 . . 119.8
C10 C9 H9 . . 119.8
C11 C10 C9 . . 120.4(2)
C11 C10 H10 . . 119.8
C9 C10 H10 . . 119.8
C10 C11 C6 . . 119.1(2)
C10 C11 H11 . . 120.5
C6 C11 H11 . . 120.5

loop_
_geom_bond_atom_site_label_1
_geom_bond_atom_site_label_2
_geom_bond_site_symmetry_2
_geom_bond_distance
Zn1 N1 . 2.0618(15)
Zn1 N1 3_756 2.0619(15)
Zn1 Cl1 3_756 2.2471(5)
Zn1 Cl1 . 2.2472(5)
N1 C1 . 1.335(3)
N1 C5 . 1.337(2)
N2 N3 . 1.244(2)
N2 C5 . 1.425(2)
N3 C6 . 1.419(3)
C1 C2 . 1.377(3)
C1 H1 . 0.9300
C2 C3 . 1.372(3)
C2 H2 . 0.9300
C3 C4 . 1.365(3)
C3 H3 . 0.9300
C4 C5 . 1.381(3)
C4 H4 . 0.9300
C6 C7 . 1.382(3)
C6 C11 . 1.387(3)
C7 C8 . 1.377(3)
C7 H7 . 0.9300
C8 C9 . 1.364(4)
C8 H8 . 0.9300
C9 C10 . 1.382(3)
C9 H9 . 0.9300
C10 C11 . 1.372(3)
C10 H10 . 0.9300
C11 H11 . 0.9300

loop_
_geom_hbond_atom_site_label_D
_geom_hbond_atom_site_label_H
_geom_hbond_atom_site_label_A
_geom_hbond_site_symmetry_A
_geom_hbond_distance_DH
_geom_hbond_distance_HA
_geom_hbond_distance_DA
_geom_hbond_angle_DHA
C3 H3 Cl1 6_567 0.93 2.75 3.675(2) 172.9
C1 H1 Cl1 . 0.93 2.81 3.411(2) 123.6

loop_
_geom_torsion_atom_site_label_1
_geom_torsion_atom_site_label_2
_geom_torsion_atom_site_label_3
_geom_torsion_atom_site_label_4
_geom_torsion
C5 N2 N3 C6 179.59(15)
C5 N1 C1 C2 -0.4(3)
Zn1 N1 C1 C2 176.25(16)
N1 C1 C2 C3 -0.5(3)
C1 C2 C3 C4 0.9(3)
C2 C3 C4 C5 -0.3(3)
C1 N1 C5 C4 1.0(3)
Zn1 N1 C5 C4 -175.57(14)
C1 N1 C5 N2 -179.50(16)
Zn1 N1 C5 N2 3.9(2)
C3 C4 C5 N1 -0.7(3)
C3 C4 C5 N2 179.92(19)
N3 N2 C5 N1 173.32(16)
N3 N2 C5 C4 -7.2(3)
N2 N3 C6 C7 175.28(19)
N2 N3 C6 C11 -4.7(3)
C11 C6 C7 C8 1.0(3)
N3 C6 C7 C8 -179.0(2)
C6 C7 C8 C9 0.1(4)
C7 C8 C9 C10 -1.0(4)
C8 C9 C10 C11 0.7(4)
C9 C10 C11 C6 0.4(3)
C7 C6 C11 C10 -1.3(3)
N3 C6 C11 C10 178.7(2)

_cod_database_fobs_code 2241215
